data_4512452
loop_
_publ_author_name
'Chae, Seung Hyun'
'Kim, Hyun-Chul'
'Lee, Young Sun'
'Huh, Seong'
'Kim, Sung-Jin'
'Kim, Youngmee'
'Lee, Suk Joong'

_publ_section_title
;
 Thermally Robust 3-D Co-DpyDtolP-MOF with Hexagonally Oriented
 Micropores: Formation of Polyiodine Chains in a MOF Single Crystal
;
_journal_name_full 'Crystal Growth &amp; Design'
_journal_page_first 141201145535002
_journal_paper_doi 10.1021/cg501324r
_journal_year 2014
_chemical_formula_sum 'C132.5 H90 Co3 N18 O'
_chemical_formula_weight 2127.01
_chemical_name_systematic
; 
 ? 
;
_space_group_IT_number 148
_symmetry_cell_setting trigonal
_symmetry_space_group_name_Hall '-R 3'
_symmetry_space_group_name_H-M 'R -3 :H'
_atom_sites_solution_hydrogens geom
_atom_sites_solution_primary direct
_atom_sites_solution_secondary difmap
_audit_creation_method SHELXL-97
_cell_angle_alpha 90.00
_cell_angle_beta 90.00
_cell_angle_gamma 120.00
_cell_formula_units_Z 3
_cell_length_a 32.721(5)
_cell_length_b 32.721(5)
_cell_length_c 9.3160(19)
_cell_measurement_temperature 170(2)
_cell_volume 8638(3)
_computing_cell_refinement 'Bruker SMART'
_computing_data_collection 'Bruker SMART'
_computing_data_reduction 'Bruker SAINT'
_computing_molecular_graphics 'Bruker SHELXTL'
_computing_publication_material 'Bruker SHELXTL'
_computing_structure_refinement 'SHELXL-97 (Sheldrick, 1997)'
_computing_structure_solution 'SHELXS-97 (Sheldrick, 1990)'
_diffrn_ambient_temperature 170(2)
_diffrn_measured_fraction_theta_full 0.973
_diffrn_measured_fraction_theta_max 0.973
_diffrn_measurement_device_type 'Bruker SMART APEX CCD'
_diffrn_measurement_method '\f and \w scans'
_diffrn_radiation_monochromator graphite
_diffrn_radiation_source 'fine-focus sealed tube'
_diffrn_radiation_type MoK\a
_diffrn_radiation_wavelength 0.71073
_diffrn_reflns_av_R_equivalents 0.0629
_diffrn_reflns_av_unetI/netI 0.0600
_diffrn_reflns_limit_h_max 39
_diffrn_reflns_limit_h_min -40
_diffrn_reflns_limit_k_max 40
_diffrn_reflns_limit_k_min -28
_diffrn_reflns_limit_l_max 11
_diffrn_reflns_limit_l_min -11
_diffrn_reflns_number 15856
_diffrn_reflns_theta_full 25.98
_diffrn_reflns_theta_max 25.98
_diffrn_reflns_theta_min 2.16
_exptl_absorpt_coefficient_mu 0.486
_exptl_absorpt_correction_T_max 0.970
_exptl_absorpt_correction_T_min 0.964
_exptl_absorpt_correction_type multi-scan
_exptl_absorpt_process_details '(SADABS; Bruker, 1997)'
_exptl_crystal_colour dark
_exptl_crystal_density_diffrn 1.227
_exptl_crystal_density_method 'not measured'
_exptl_crystal_description needle
_exptl_crystal_F_000 3300
_exptl_crystal_size_max 0.35
_exptl_crystal_size_mid 0.03
_exptl_crystal_size_min 0.03
_refine_diff_density_max 0.365
_refine_diff_density_min -1.792
_refine_diff_density_rms 0.069
_refine_ls_extinction_method none
_refine_ls_goodness_of_fit_ref 1.065
_refine_ls_hydrogen_treatment constr
_refine_ls_matrix_type full
_refine_ls_number_parameters 234
_refine_ls_number_reflns 3682
_refine_ls_number_restraints 1
_refine_ls_restrained_S_all 1.065
_refine_ls_R_factor_all 0.0651
_refine_ls_R_factor_gt 0.0458
_refine_ls_shift/su_max 0.000
_refine_ls_shift/su_mean 0.000
_refine_ls_structure_factor_coef Fsqd
_refine_ls_weighting_details 'calc w=1/[\s^2^(Fo^2^)+(0.0681P)^2^+1.8223P] where P=(Fo^2^+2Fc^2^)/3'
_refine_ls_weighting_scheme calc
_refine_ls_wR_factor_gt 0.1194
_refine_ls_wR_factor_ref 0.1282
_reflns_number_gt 2765
_reflns_number_total 3682
_reflns_threshold_expression >2sigma(I)
_cod_data_source_file I_CO2_195K(973913).cif
_cod_data_source_block ye82sadr-3
_cod_depositor_comments
;
The following automatic conversions were performed:

'_symmetry_cell_setting' value 'Trigonal' changed to 'trigonal'
according to
/home/saulius/struct/COD-crude-data--automatic-downloads/rss-feeds/ACS/lib/dictionaries/cif_core.dic
dictionary named 'cif_core.dic' version 2.4.2 from 2011-04-26.

Automatic conversion script
Id: cif_fix_values 2935 2014-11-11 08:27:57Z andrius 
;
_cod_original_cell_volume 8638(2)
_cod_original_sg_symbol_H-M R-3
_cod_original_formula_sum 'C132.50 H90 Co3 N18 O'
_cod_database_code 4512452

loop_
_symmetry_equiv_pos_as_xyz
'x, y, z'
'-y, x-y, z'
'-x+y, -x, z'
'x+2/3, y+1/3, z+1/3'
'-y+2/3, x-y+1/3, z+1/3'
'-x+y+2/3, -x+1/3, z+1/3'
'x+1/3, y+2/3, z+2/3'
'-y+1/3, x-y+2/3, z+2/3'
'-x+y+1/3, -x+2/3, z+2/3'
'-x, -y, -z'
'y, -x+y, -z'
'x-y, x, -z'
'-x+2/3, -y+1/3, -z+1/3'
'y+2/3, -x+y+1/3, -z+1/3'
'x-y+2/3, x+1/3, -z+1/3'
'-x+1/3, -y+2/3, -z+2/3'
'y+1/3, -x+y+2/3, -z+2/3'
'x-y+1/3, x+2/3, -z+2/3'

loop_
_atom_site_label
_atom_site_type_symbol
_atom_site_fract_x
_atom_site_fract_y
_atom_site_fract_z
_atom_site_U_iso_or_equiv
_atom_site_adp_type
_atom_site_occupancy
_atom_site_symmetry_multiplicity
_atom_site_calc_flag
_atom_site_refinement_flags
Co1 Co 0.5000 1.0000 1.0000 0.01901(16) Uani 1 2 d S
N1 N 0.53316(7) 0.99786(7) 0.8212(2) 0.0219(4) Uani 1 1 d .
N2 N 0.44174(6) 0.94325(6) 0.9291(2) 0.0210(4) Uani 1 1 d .
N3 N 0.47012(7) 1.04390(7) 0.9049(2) 0.0265(5) Uani 1 1 d .
C1 C 0.58079(8) 1.02505(9) 0.7948(3) 0.0250(5) Uani 1 1 d .
C2 C 0.59308(9) 1.00873(10) 0.6668(3) 0.0332(6) Uani 1 1 d .
H2 H 0.6237 1.0215 0.6259 0.040 Uiso 1 1 calc R
C3 C 0.55316(9) 0.97208(10) 0.6167(3) 0.0332(6) Uani 1 1 d .
H3 H 0.5501 0.9541 0.5332 0.040 Uiso 1 1 calc R
C4 C 0.51575(8) 0.96502(8) 0.7128(3) 0.0231(5) Uani 1 1 d .
C5 C 0.46936(8) 0.92796(8) 0.7006(3) 0.0239(5) Uani 1 1 d .
C6 C 0.43496(8) 0.91847(8) 0.8036(3) 0.0232(5) Uani 1 1 d .
C7 C 0.38605(9) 0.88202(9) 0.7897(3) 0.0307(6) Uani 1 1 d .
H7 H 0.3725 0.8600 0.7134 0.037 Uiso 1 1 calc R
C8 C 0.36346(9) 0.88532(9) 0.9050(3) 0.0306(6) Uani 1 1 d .
H8 H 0.3308 0.8661 0.9254 0.037 Uiso 1 1 calc R
C9 C 0.39767(8) 0.92327(8) 0.9925(3) 0.0239(5) Uani 1 1 d .
C10 C 0.38685(8) 0.93837(9) 1.1192(3) 0.0249(5) Uani 1 1 d .
C11 C 0.33615(8) 0.91301(9) 1.1633(3) 0.0268(6) Uani 1 1 d .
C12 C 0.31991(9) 0.87996(10) 1.2729(3) 0.0315(6) Uani 1 1 d .
H12 H 0.3412 0.8737 1.3247 0.038 Uiso 1 1 calc R
C13 C 0.47706(9) 1.08275(9) 0.9724(3) 0.0315(6) Uani 1 1 d .
H13 H 0.4997 1.0948 1.0477 0.038 Uiso 1 1 calc R
C14 C 0.43814(10) 1.02789(9) 0.8001(3) 0.0299(6) Uani 1 1 d .
H14 H 0.4325 1.0002 0.7505 0.036 Uiso 1 1 calc R
C15 C 0.30325(9) 0.92068(10) 1.0925(3) 0.0311(6) Uani 1 1 d .
H15 H 0.3128 0.9431 1.0169 0.037 Uiso 1 1 calc R
C16 C 0.45581(8) 0.89620(9) 0.5719(3) 0.0273(6) Uani 1 1 d .
C17 C 0.44225(10) 0.84905(10) 0.5856(3) 0.0372(7) Uani 1 1 d .
H17 H 0.4419 0.8365 0.6778 0.045 Uiso 1 1 calc R
C18 C 0.42905(11) 0.81956(11) 0.4652(4) 0.0460(8) Uani 1 1 d .
H18 H 0.4200 0.7873 0.4767 0.055 Uiso 1 1 calc R
C19 C 0.42897(10) 0.83682(11) 0.3297(3) 0.0432(7) Uani 1 1 d .
C20 C 0.44251(10) 0.88404(11) 0.3167(3) 0.0386(7) Uani 1 1 d .
H20 H 0.4426 0.8965 0.2245 0.046 Uiso 1 1 calc R
C21 C 0.45592(9) 0.91348(10) 0.4350(3) 0.0314(6) Uani 1 1 d .
H21 H 0.4653 0.9458 0.4229 0.038 Uiso 1 1 calc R
C22 C 0.41604(15) 0.80554(15) 0.1974(4) 0.0707(11) Uani 1 1 d .
H22A H 0.4033 0.8174 0.1235 0.106 Uiso 1 1 calc R
H22B H 0.3922 0.7732 0.2230 0.106 Uiso 1 1 calc R
H22C H 0.4442 0.8059 0.1605 0.106 Uiso 1 1 calc R
C111 C 0.3333 0.6667 0.6667 0.106 Uiso 0.50 6 d SPD
O111 O 0.3333 0.6667 0.5420(2) 0.106 Uiso 0.50 3 d SPD

loop_
_atom_site_aniso_label
_atom_site_aniso_U_11
_atom_site_aniso_U_22
_atom_site_aniso_U_33
_atom_site_aniso_U_23
_atom_site_aniso_U_13
_atom_site_aniso_U_12
Co1 0.0164(2) 0.0225(3) 0.0198(3) 0.00240(17) 0.00143(17) 0.0109(2)
N1 0.0190(10) 0.0243(10) 0.0226(10) 0.0022(8) 0.0015(8) 0.0110(9)
N2 0.0188(10) 0.0238(10) 0.0227(11) 0.0033(8) 0.0022(8) 0.0124(9)
N3 0.0274(11) 0.0314(12) 0.0260(12) 0.0037(9) 0.0030(9) 0.0187(10)
C1 0.0220(12) 0.0311(13) 0.0220(13) 0.0015(10) 0.0028(10) 0.0133(11)
C2 0.0227(13) 0.0423(16) 0.0293(14) -0.0024(12) 0.0069(11) 0.0122(12)
C3 0.0286(14) 0.0404(16) 0.0289(14) -0.0052(12) 0.0057(11) 0.0161(13)
C4 0.0239(12) 0.0277(13) 0.0216(12) 0.0006(10) 0.0011(10) 0.0157(11)
C5 0.0256(13) 0.0244(12) 0.0247(13) 0.0009(10) 0.0006(10) 0.0148(11)
C6 0.0222(12) 0.0254(12) 0.0241(13) 0.0002(10) 0.0003(10) 0.0135(10)
C7 0.0263(13) 0.0309(14) 0.0309(14) -0.0049(11) -0.0014(11) 0.0113(11)
C8 0.0183(12) 0.0326(14) 0.0342(15) -0.0034(11) 0.0014(11) 0.0077(11)
C9 0.0175(12) 0.0263(13) 0.0266(13) 0.0041(10) 0.0012(9) 0.0099(10)
C10 0.0192(12) 0.0283(13) 0.0253(13) 0.0040(10) 0.0026(10) 0.0104(11)
C11 0.0203(12) 0.0306(14) 0.0258(13) -0.0020(10) 0.0029(10) 0.0100(11)
C12 0.0239(13) 0.0405(15) 0.0309(14) 0.0071(12) 0.0044(11) 0.0167(12)
C13 0.0331(14) 0.0330(14) 0.0333(15) -0.0004(11) -0.0081(11) 0.0203(12)
C14 0.0406(15) 0.0309(14) 0.0264(14) -0.0020(11) -0.0040(11) 0.0242(12)
C15 0.0245(13) 0.0412(15) 0.0259(13) 0.0078(11) 0.0052(11) 0.0151(12)
C16 0.0236(13) 0.0297(14) 0.0303(14) -0.0027(11) 0.0025(10) 0.0145(11)
C17 0.0405(16) 0.0335(15) 0.0367(16) -0.0008(12) 0.0035(12) 0.0179(13)
C18 0.0466(18) 0.0312(16) 0.056(2) -0.0084(14) 0.0041(15) 0.0166(14)
C19 0.0326(15) 0.0484(18) 0.0448(19) -0.0156(14) -0.0026(13) 0.0174(14)
C20 0.0349(15) 0.0532(19) 0.0296(15) -0.0053(13) -0.0028(12) 0.0233(14)
C21 0.0304(14) 0.0339(14) 0.0300(14) -0.0010(11) -0.0001(11) 0.0162(12)
C22 0.069(3) 0.072(3) 0.062(2) -0.037(2) -0.0091(19) 0.029(2)

loop_
_atom_type_symbol
_atom_type_description
_atom_type_scat_dispersion_real
_atom_type_scat_dispersion_imag
_atom_type_scat_source
C C 0.0033 0.0016 'International Tables Vol C Tables 4.2.6.8 and 6.1.1.4'
H H 0.0000 0.0000 'International Tables Vol C Tables 4.2.6.8 and 6.1.1.4'
N N 0.0061 0.0033 'International Tables Vol C Tables 4.2.6.8 and 6.1.1.4'
O O 0.0106 0.0060 'International Tables Vol C Tables 4.2.6.8 and 6.1.1.4'
Co Co 0.3494 0.9721 'International Tables Vol C Tables 4.2.6.8 and 6.1.1.4'

loop_
_geom_angle_atom_site_label_1
_geom_angle_atom_site_label_2
_geom_angle_atom_site_label_3
_geom_angle
_geom_angle_site_symmetry_1
_geom_angle_site_symmetry_3
N2 Co1 N2 179.995(1) . 10_677
N2 Co1 N1 88.53(8) . .
N2 Co1 N1 91.48(8) 10_677 .
N2 Co1 N1 91.48(8) . 10_677
N2 Co1 N1 88.52(8) 10_677 10_677
N1 Co1 N1 180.00(10) . 10_677
N2 Co1 N3 93.07(8) . 10_677
N2 Co1 N3 86.93(8) 10_677 10_677
N1 Co1 N3 83.75(7) . 10_677
N1 Co1 N3 96.26(7) 10_677 10_677
N2 Co1 N3 86.93(8) . .
N2 Co1 N3 93.06(8) 10_677 .
N1 Co1 N3 96.25(7) . .
N1 Co1 N3 83.74(7) 10_677 .
N3 Co1 N3 179.996(1) 10_677 .
C4 N1 C1 105.49(19) . .
C4 N1 Co1 128.11(15) . .
C1 N1 Co1 125.62(16) . .
C6 N2 C9 105.15(19) . .
C6 N2 Co1 128.86(15) . .
C9 N2 Co1 125.73(15) . .
C13 N3 C14 116.5(2) . .
C13 N3 Co1 119.69(16) . .
C14 N3 Co1 122.46(16) . .
N1 C1 C10 125.7(2) . 10_677
N1 C1 C2 110.1(2) . .
C10 C1 C2 124.2(2) 10_677 .
C3 C2 C1 107.0(2) . .
C3 C2 H2 126.5 . .
C1 C2 H2 126.5 . .
C2 C3 C4 107.3(2) . .
C2 C3 H3 126.4 . .
C4 C3 H3 126.4 . .
N1 C4 C5 125.8(2) . .
N1 C4 C3 110.2(2) . .
C5 C4 C3 123.9(2) . .
C6 C5 C4 123.0(2) . .
C6 C5 C16 118.1(2) . .
C4 C5 C16 118.9(2) . .
N2 C6 C5 125.5(2) . .
N2 C6 C7 110.4(2) . .
C5 C6 C7 124.1(2) . .
C8 C7 C6 106.8(2) . .
C8 C7 H7 126.6 . .
C6 C7 H7 126.6 . .
C7 C8 C9 107.5(2) . .
C7 C8 H8 126.2 . .
C9 C8 H8 126.2 . .
N2 C9 C10 125.8(2) . .
N2 C9 C8 110.1(2) . .
C10 C9 C8 124.1(2) . .
C1 C10 C9 125.1(2) 10_677 .
C1 C10 C11 118.5(2) 10_677 .
C9 C10 C11 116.4(2) . .
C12 C11 C15 117.5(2) . .
C12 C11 C10 121.5(2) . .
C15 C11 C10 121.0(2) . .
C13 C12 C11 119.1(2) 6_465 .
C13 C12 H12 120.5 6_465 .
C11 C12 H12 120.5 . .
N3 C13 C12 124.0(2) . 8_664
N3 C13 H13 118.0 . .
C12 C13 H13 118.0 8_664 .
N3 C14 C15 123.9(2) . 8_664
N3 C14 H14 118.1 . .
C15 C14 H14 118.1 8_664 .
C14 C15 C11 119.1(2) 6_465 .
C14 C15 H15 120.5 6_465 .
C11 C15 H15 120.5 . .
C17 C16 C21 118.1(2) . .
C17 C16 C5 121.2(2) . .
C21 C16 C5 120.7(2) . .
C16 C17 C18 120.8(3) . .
C16 C17 H17 119.6 . .
C18 C17 H17 119.6 . .
C19 C18 C17 120.8(3) . .
C19 C18 H18 119.6 . .
C17 C18 H18 119.6 . .
C20 C19 C18 118.1(3) . .
C20 C19 C22 120.5(3) . .
C18 C19 C22 121.4(3) . .
C21 C20 C19 121.4(3) . .
C21 C20 H20 119.3 . .
C19 C20 H20 119.3 . .
C20 C21 C16 120.7(3) . .
C20 C21 H21 119.6 . .
C16 C21 H21 119.6 . .
C19 C22 H22A 109.5 . .
C19 C22 H22B 109.5 . .
H22A C22 H22B 109.5 . .
C19 C22 H22C 109.5 . .
H22A C22 H22C 109.5 . .
H22B C22 H22C 109.5 . .
O111 C111 O111 179.982(1) . 13_566

loop_
_geom_bond_atom_site_label_1
_geom_bond_atom_site_label_2
_geom_bond_distance
_geom_bond_site_symmetry_2
Co1 N2 1.9947(19) .
Co1 N2 1.9947(19) 10_677
Co1 N1 2.0081(19) .
Co1 N1 2.0082(19) 10_677
Co1 N3 2.282(2) 10_677
Co1 N3 2.282(2) .
N1 C4 1.373(3) .
N1 C1 1.376(3) .
N2 C6 1.376(3) .
N2 C9 1.383(3) .
N3 C13 1.332(3) .
N3 C14 1.333(3) .
C1 C10 1.388(4) 10_677
C1 C2 1.444(3) .
C2 C3 1.340(4) .
C2 H2 0.9500 .
C3 C4 1.439(3) .
C3 H3 0.9500 .
C4 C5 1.395(3) .
C5 C6 1.391(3) .
C5 C16 1.501(3) .
C6 C7 1.446(3) .
C7 C8 1.339(4) .
C7 H7 0.9500 .
C8 C9 1.438(4) .
C8 H8 0.9500 .
C9 C10 1.393(3) .
C10 C1 1.388(4) 10_677
C10 C11 1.494(3) .
C11 C12 1.385(4) .
C11 C15 1.388(3) .
C12 C13 1.382(4) 6_465
C12 H12 0.9500 .
C13 C12 1.381(4) 8_664
C13 H13 0.9500 .
C14 C15 1.382(3) 8_664
C14 H14 0.9500 .
C15 C14 1.382(3) 6_465
C15 H15 0.9500 .
C16 C17 1.382(4) .
C16 C21 1.394(4) .
C17 C18 1.400(4) .
C17 H17 0.9500 .
C18 C19 1.384(4) .
C18 H18 0.9500 .
C19 C20 1.383(4) .
C19 C22 1.520(4) .
C20 C21 1.383(4) .
C20 H20 0.9500 .
C21 H21 0.9500 .
C22 H22A 0.9800 .
C22 H22B 0.9800 .
C22 H22C 0.9800 .
C111 O111 1.162(2) .
C111 O111 1.162(2) 13_566

loop_
_geom_torsion_atom_site_label_1
_geom_torsion_atom_site_label_2
_geom_torsion_atom_site_label_3
_geom_torsion_atom_site_label_4
_geom_torsion
_geom_torsion_site_symmetry_1
_geom_torsion_site_symmetry_4
N2 Co1 N1 C4 -3.18(19) . .
N2 Co1 N1 C4 176.82(19) 10_677 .
N1 Co1 N1 C4 -134(5) 10_677 .
N3 Co1 N1 C4 90.07(19) 10_677 .
N3 Co1 N1 C4 -89.94(19) . .
N2 Co1 N1 C1 -171.6(2) . .
N2 Co1 N1 C1 8.4(2) 10_677 .
N1 Co1 N1 C1 58(5) 10_677 .
N3 Co1 N1 C1 -78.34(19) 10_677 .
N3 Co1 N1 C1 101.66(19) . .
N2 Co1 N2 C6 139(5) 10_677 .
N1 Co1 N2 C6 -0.35(19) . .
N1 Co1 N2 C6 179.65(19) 10_677 .
N3 Co1 N2 C6 -84.00(19) 10_677 .
N3 Co1 N2 C6 96.00(19) . .
N2 Co1 N2 C9 -34(5) 10_677 .
N1 Co1 N2 C9 -173.60(18) . .
N1 Co1 N2 C9 6.40(18) 10_677 .
N3 Co1 N2 C9 102.74(18) 10_677 .
N3 Co1 N2 C9 -77.25(18) . .
N2 Co1 N3 C13 143.65(19) . .
N2 Co1 N3 C13 -36.35(19) 10_677 .
N1 Co1 N3 C13 -128.17(19) . .
N1 Co1 N3 C13 51.83(19) 10_677 .
N3 Co1 N3 C13 -15(4) 10_677 .
N2 Co1 N3 C14 -22.7(2) . .
N2 Co1 N3 C14 157.3(2) 10_677 .
N1 Co1 N3 C14 65.5(2) . .
N1 Co1 N3 C14 -114.5(2) 10_677 .
N3 Co1 N3 C14 179(4) 10_677 .
C4 N1 C1 C10 -177.2(2) . 10_677
Co1 N1 C1 C10 -6.7(3) . 10_677
C4 N1 C1 C2 0.2(3) . .
Co1 N1 C1 C2 170.76(17) . .
N1 C1 C2 C3 0.0(3) . .
C10 C1 C2 C3 177.5(3) 10_677 .
C1 C2 C3 C4 -0.3(3) . .
C1 N1 C4 C5 175.6(2) . .
Co1 N1 C4 C5 5.4(3) . .
C1 N1 C4 C3 -0.4(3) . .
Co1 N1 C4 C3 -170.61(17) . .
C2 C3 C4 N1 0.4(3) . .
C2 C3 C4 C5 -175.7(2) . .
N1 C4 C5 C6 -3.2(4) . .
C3 C4 C5 C6 172.3(2) . .
N1 C4 C5 C16 177.8(2) . .
C3 C4 C5 C16 -6.7(4) . .
C9 N2 C6 C5 176.5(2) . .
Co1 N2 C6 C5 2.2(3) . .
C9 N2 C6 C7 -0.9(3) . .
Co1 N2 C6 C7 -175.19(16) . .
C4 C5 C6 N2 -0.7(4) . .
C16 C5 C6 N2 178.3(2) . .
C4 C5 C6 C7 176.3(2) . .
C16 C5 C6 C7 -4.7(4) . .
N2 C6 C7 C8 0.8(3) . .
C5 C6 C7 C8 -176.5(2) . .
C6 C7 C8 C9 -0.5(3) . .
C6 N2 C9 C10 -176.9(2) . .
Co1 N2 C9 C10 -2.4(3) . .
C6 N2 C9 C8 0.6(3) . .
Co1 N2 C9 C8 175.14(16) . .
C7 C8 C9 N2 -0.1(3) . .
C7 C8 C9 C10 177.5(2) . .
N2 C9 C10 C1 -2.7(4) . 10_677
C8 C9 C10 C1 -179.8(2) . 10_677
N2 C9 C10 C11 176.7(2) . .
C8 C9 C10 C11 -0.5(4) . .
C1 C10 C11 C12 -76.8(3) 10_677 .
C9 C10 C11 C12 103.8(3) . .
C1 C10 C11 C15 105.3(3) 10_677 .
C9 C10 C11 C15 -74.1(3) . .
C15 C11 C12 C13 0.3(4) . 6_465
C10 C11 C12 C13 -177.6(2) . 6_465
C14 N3 C13 C12 -0.1(4) . 8_664
Co1 N3 C13 C12 -167.3(2) . 8_664
C13 N3 C14 C15 0.2(4) . 8_664
Co1 N3 C14 C15 166.9(2) . 8_664
C12 C11 C15 C14 -0.3(4) . 6_465
C10 C11 C15 C14 177.7(2) . 6_465
C6 C5 C16 C17 -64.2(3) . .
C4 C5 C16 C17 114.9(3) . .
C6 C5 C16 C21 114.9(3) . .
C4 C5 C16 C21 -66.1(3) . .
C21 C16 C17 C18 0.0(4) . .
C5 C16 C17 C18 179.1(2) . .
C16 C17 C18 C19 -0.4(4) . .
C17 C18 C19 C20 0.3(4) . .
C17 C18 C19 C22 178.3(3) . .
C18 C19 C20 C21 0.1(4) . .
C22 C19 C20 C21 -177.8(3) . .
C19 C20 C21 C16 -0.5(4) . .
C17 C16 C21 C20 0.4(4) . .
C5 C16 C21 C20 -178.7(2) . .
